data_7219275
loop_
_publ_author_name
'Danylyuk, Oksana'
'Butkiewicz, Helena'
'Coleman, Anthony W.'
'Suwinska, Kinga'

_publ_section_title
;
 Solvent control in the formation of supramolecular host--guest complexes
 of isoniazid with p-sulfonatocalix[4]arene
;
_journal_issue 8
_journal_name_full CrystEngComm
_journal_page_first 1745
_journal_paper_doi 10.1039/C4CE02383H
_journal_volume 17
_journal_year 2015
_chemical_formula_sum 'C40 H43.63 N6 O21.18 S4'
_chemical_formula_weight 1075.56
_chemical_name_systematic
;
 ?
;
_space_group_crystal_system triclinic
_space_group_IT_number 2
_space_group_name_Hall '-P 1'
_space_group_name_H-M_alt 'P -1'
_symmetry_space_group_name_Hall '-P 1'
_symmetry_space_group_name_H-M 'P -1'
_atom_sites_solution_hydrogens mixed
_audit_creation_method SHELXL-2013
_audit_update_record
;
2014-10-16 deposited with the CCDC.
2015-01-09 downloaded from the CCDC.
;
_cell_angle_alpha 72.165(7)
_cell_angle_beta 85.457(7)
_cell_angle_gamma 86.934(6)
_cell_formula_units_Z 2
_cell_length_a 10.6026(9)
_cell_length_b 14.4115(9)
_cell_length_c 15.2947(15)
_cell_measurement_reflns_used 5185
_cell_measurement_temperature 100.01(10)
_cell_measurement_theta_max 71.9430
_cell_measurement_theta_min 3.6977
_cell_volume 2216.7(3)
_computing_cell_refinement
;
CrysAlisPro, Agilent Technologies,
Version 1.171.35.21b (release 03-02-2012 CrysAlis171 .NET)
(compiled Feb  3 2012,10:37:01)
;
_computing_data_collection
;
CrysAlisPro, Agilent Technologies,
Version 1.171.35.21b (release 03-02-2012 CrysAlis171 .NET)
(compiled Feb  3 2012,10:37:01)
;
_computing_data_reduction
;
CrysAlisPro, Agilent Technologies,
Version 1.171.35.21b (release 03-02-2012 CrysAlis171 .NET)
(compiled Feb  3 2012,10:37:01)
;
_computing_structure_refinement 'SHELXL-2013 (Sheldrick, 2013)'
_diffrn_ambient_temperature 100.01(10)
_diffrn_detector_area_resol_mean 16.2974
_diffrn_measured_fraction_theta_full 0.997
_diffrn_measured_fraction_theta_max 0.991
_diffrn_measurement_device_type 'SuperNova, Dual, Cu at zero, Eos'
_diffrn_measurement_method '\w scans'
_diffrn_radiation_type CuK\a
_diffrn_radiation_wavelength 1.54184
_diffrn_reflns_av_R_equivalents 0.0399
_diffrn_reflns_av_unetI/netI 0.0630
_diffrn_reflns_Laue_measured_fraction_full 0.997
_diffrn_reflns_Laue_measured_fraction_max 0.991
_diffrn_reflns_limit_h_max 8
_diffrn_reflns_limit_h_min -12
_diffrn_reflns_limit_k_max 17
_diffrn_reflns_limit_k_min -17
_diffrn_reflns_limit_l_max 18
_diffrn_reflns_limit_l_min -18
_diffrn_reflns_number 14651
_diffrn_reflns_point_group_measured_fraction_full 0.997
_diffrn_reflns_point_group_measured_fraction_max 0.991
_diffrn_reflns_theta_full 67.684
_diffrn_reflns_theta_max 70.051
_diffrn_reflns_theta_min 5.812
_diffrn_source 'SuperNova (Cu) X-ray Source'
_exptl_absorpt_coefficient_mu 2.795
_exptl_absorpt_correction_T_max 1.00000
_exptl_absorpt_correction_T_min 0.67099
_exptl_absorpt_correction_type multi-scan
_exptl_absorpt_process_details
;
CrysAlisPro, Agilent Technologies,
Version 1.171.35.21b (release 03-02-2012 CrysAlis171 .NET)
(compiled Feb  3 2012,10:37:01)
Empirical absorption correction using spherical harmonics,
 implemented in SCALE3 ABSPACK scaling algorithm.
;
_exptl_crystal_colour 'light yellow'
_exptl_crystal_density_diffrn 1.611
_exptl_crystal_description prism
_exptl_crystal_F_000 1118
_refine_diff_density_max 0.671
_refine_diff_density_min -0.527
_refine_diff_density_rms 0.073
_refine_ls_extinction_method none
_refine_ls_goodness_of_fit_ref 0.827
_refine_ls_hydrogen_treatment mixed
_refine_ls_matrix_type full
_refine_ls_number_parameters 711
_refine_ls_number_reflns 8342
_refine_ls_number_restraints 0
_refine_ls_restrained_S_all 0.827
_refine_ls_R_factor_all 0.0567
_refine_ls_R_factor_gt 0.0441
_refine_ls_shift/su_max 0.002
_refine_ls_shift/su_mean 0.000
_refine_ls_structure_factor_coef Fsqd
_refine_ls_weighting_details 'w=1/[\s^2^(Fo^2^)+(0.0695P)^2^+2.9061P] where P=(Fo^2^+2Fc^2^)/3'
_refine_ls_weighting_scheme calc
_refine_ls_wR_factor_gt 0.1105
_refine_ls_wR_factor_ref 0.1203
_reflns_Friedel_coverage 0.000
_reflns_number_gt 6790
_reflns_number_total 8342
_reflns_threshold_expression 'I > 2\s(I)'
_cod_data_source_file c4ce02383h1.cif
_cod_data_source_block c4s_ison
_cod_depositor_comments 'Adding full bibliography for 7219275--7219278.cif.'
_cod_database_code 7219275
_shelx_space_group_comment
;
The symmetry employed for this shelxl refinement is uniquely defined
by the following loop, which should always be used as a source of
symmetry information in preference to the above space-group names.
They are only intended as comments.
;
_shelxl_version_number 2013-3

loop_
_space_group_symop_operation_xyz
'x, y, z'
'-x, -y, -z'

loop_
_atom_site_label
_atom_site_type_symbol
_atom_site_fract_x
_atom_site_fract_y
_atom_site_fract_z
_atom_site_U_iso_or_equiv
_atom_site_adp_type
_atom_site_occupancy
_atom_site_site_symmetry_order
_atom_site_calc_flag
_atom_site_refinement_flags_posn
_atom_site_refinement_flags_adp
_atom_site_refinement_flags_occupancy
_atom_site_disorder_assembly
_atom_site_disorder_group
O1W O 1.1240(2) 0.72380(14) 0.23411(14) 0.0258(4) Uani 1 1 d . . . . .
H1W1 H 1.177(4) 0.699(3) 0.198(3) 0.039 Uiso 1 1 d . U . . .
H2W1 H 1.140(4) 0.783(3) 0.224(3) 0.039 Uiso 1 1 d . U . . .
O2W O -0.3433(2) -0.04010(16) 0.23463(17) 0.0378(5) Uani 1 1 d . . . . .
H1W2 H -0.347(4) -0.087(3) 0.287(3) 0.057 Uiso 1 1 d . U . . .
H2W2 H -0.271(4) -0.011(3) 0.232(3) 0.057 Uiso 1 1 d . U . . .
O3W O -0.0243(3) 0.2086(2) 0.1081(2) 0.0396(9) Uani 0.825(6) 1 d . . P A 1
H1W3 H -0.040(6) 0.151(4) 0.133(4) 0.059 Uiso 0.825(6) 1 d . U P A 1
H2W3 H -0.094(6) 0.234(4) 0.112(4) 0.059 Uiso 0.825(6) 1 d . U P A 1
O4W O -0.1011(12) 0.2681(8) -0.0220(8) 0.029(3) Uani 0.175(6) 1 d . . P A 2
O3WA O 0.0548(16) 0.1728(10) 0.1050(8) 0.032(4) Uani 0.175(6) 1 d . . P A 2
S3 S 0.54330(6) 0.72653(4) 0.30327(4) 0.01591(14) Uani 1 1 d . . . . .
S4 S -0.10826(6) 0.49468(4) 0.18182(4) 0.01674(14) Uani 1 1 d . . . . .
S2 S 0.59216(7) 0.28756(4) 0.10244(4) 0.01882(14) Uani 1 1 d . . . . .
S1 S 0.00850(6) -0.05129(4) 0.25290(4) 0.01786(14) Uani 1 1 d . . . . .
O14 O 0.46609(18) 0.15608(11) 0.50307(11) 0.0173(4) Uani 1 1 d . . . . .
H14 H 0.4816 0.1975 0.5289 0.026 Uiso 1 1 calc R U . . .
O15 O 0.34582(17) 0.33551(12) 0.47889(12) 0.0172(4) Uani 1 1 d . . . . .
H15 H 0.2743 0.3378 0.5062 0.026 Uiso 1 1 calc R U . . .
O12 O -0.03000(18) 0.57802(12) 0.13438(12) 0.0206(4) Uani 1 1 d . . . . .
O13 O 0.20803(18) 0.15078(13) 0.49114(12) 0.0201(4) Uani 1 1 d . . . . .
H13 H 0.2871 0.1441 0.4927 0.030 Uiso 1 1 calc R U . . .
O7 O 0.52225(19) 0.75412(12) 0.20394(12) 0.0194(4) Uani 1 1 d . . . . .
O3 O 0.11751(19) -0.07687(13) 0.19946(13) 0.0236(4) Uani 1 1 d . . . . .
O9 O 0.47455(19) 0.79335(12) 0.34566(12) 0.0212(4) Uani 1 1 d . . . . .
O2 O -0.05465(19) -0.13654(13) 0.31426(12) 0.0231(4) Uani 1 1 d . . . . .
O8 O 0.67826(18) 0.71711(13) 0.31754(12) 0.0216(4) Uani 1 1 d . . . . .
O1X O 0.31417(19) 0.63888(14) 0.13823(13) 0.0253(4) Uani 1 1 d . . . . .
O6 O 0.5992(2) 0.39338(13) 0.07395(12) 0.0230(4) Uani 1 1 d . . . . .
O16 O 0.09581(18) 0.30893(12) 0.54479(11) 0.0176(4) Uani 1 1 d . . . . .
H16 H 0.0799 0.2495 0.5665 0.026 Uiso 1 1 calc R U . . .
O10 O -0.23527(19) 0.52890(13) 0.20799(12) 0.0233(4) Uani 1 1 d . . . . .
O5 O 0.7128(2) 0.24136(15) 0.08503(14) 0.0359(5) Uani 1 1 d . . . . .
N2X N 0.4856(2) 0.53936(15) 0.13028(15) 0.0190(4) Uani 1 1 d . . . . .
H1N2 H 0.513(3) 0.491(2) 0.114(2) 0.023 Uiso 1 1 d . U . . .
N3X N 0.5684(2) 0.61857(15) 0.11083(15) 0.0185(4) Uani 1 1 d . . . . .
H1N3 H 0.538(3) 0.658(2) 0.147(2) 0.028 Uiso 1 1 d . U . . .
H2N3 H 0.565(3) 0.654(2) 0.049(2) 0.028 Uiso 1 1 d . U . . .
H3N3 H 0.655(3) 0.593(2) 0.129(2) 0.028 Uiso 1 1 d . U . . .
O1 O -0.0831(2) 0.01519(13) 0.19504(13) 0.0254(4) Uani 1 1 d . . . . .
O11 O -0.11305(19) 0.42332(13) 0.13354(12) 0.0230(4) Uani 1 1 d . . . . .
C3 C 0.0688(3) 0.01408(16) 0.32034(17) 0.0166(5) Uani 1 1 d . . . . .
C6 C 0.1681(3) 0.10580(16) 0.43267(16) 0.0163(5) Uani 1 1 d . . . . .
C8 C 0.4629(2) 0.13410(17) 0.35824(17) 0.0166(5) Uani 1 1 d . . . . .
N1X N 0.1482(2) 0.31852(16) 0.13995(16) 0.0242(5) Uani 1 1 d . . . . .
H1X1 H 0.100(3) 0.270(3) 0.141(2) 0.029 Uiso 1 1 d . U . . .
C4 C 0.1980(3) 0.00517(16) 0.33327(16) 0.0178(5) Uani 1 1 d . . . . .
H4 H 0.2512 -0.0329 0.3037 0.021 Uiso 1 1 calc R U . . .
C16 C 0.5611(3) 0.52771(17) 0.36704(16) 0.0160(5) Uani 1 1 d . . . . .
H161 H 0.6487 0.5349 0.3486 0.019 Uiso 1 1 calc R U . . .
C15 C 0.5134(2) 0.43551(17) 0.40751(16) 0.0155(5) Uani 1 1 d . . . . .
C23 C 0.0355(2) 0.48661(17) 0.32606(17) 0.0168(5) Uani 1 1 d . . . . .
H23 H 0.0537 0.5527 0.2940 0.020 Uiso 1 1 calc R U . . .
C21 C 0.1618(2) 0.50028(16) 0.45404(16) 0.0160(5) Uani 1 1 d . . . . .
H21A H 0.1231 0.5667 0.4421 0.019 Uiso 1 1 calc R U . . .
H21B H 0.1567 0.4691 0.5215 0.019 Uiso 1 1 calc R U . . .
C19 C 0.3006(2) 0.50947(17) 0.42026(16) 0.0149(5) Uani 1 1 d . . . . .
C18 C 0.3510(2) 0.60094(17) 0.37821(16) 0.0150(5) Uani 1 1 d . . . . .
H18 H 0.2970 0.6576 0.3663 0.018 Uiso 1 1 calc R U . . .
C22 C 0.0834(2) 0.44251(17) 0.41118(17) 0.0157(5) Uani 1 1 d . . . . .
C6X C 0.3602(3) 0.55942(18) 0.13627(17) 0.0194(5) Uani 1 1 d . . . . .
C12 C 0.5646(2) 0.27816(17) 0.37015(17) 0.0158(5) Uani 1 1 d . . . . .
C2X C 0.2114(3) 0.47921(19) 0.06681(18) 0.0220(5) Uani 1 1 d . . . . .
H2X H 0.2084 0.5374 0.0165 0.026 Uiso 1 1 calc R U . . .
C2 C -0.0108(3) 0.07069(17) 0.36151(16) 0.0175(5) Uani 1 1 d . . . . .
H2 H -0.0985 0.0770 0.3513 0.021 Uiso 1 1 calc R U . . .
C26 C -0.0177(2) 0.29076(17) 0.41767(17) 0.0159(5) Uani 1 1 d . . . . .
C25 C -0.0627(2) 0.33775(17) 0.33207(17) 0.0164(5) Uani 1 1 d . . . . .
H25 H -0.1108 0.3026 0.3037 0.020 Uiso 1 1 calc R U . . .
O4 O 0.4877(2) 0.25652(15) 0.06291(14) 0.0361(6) Uani 1 1 d . . . . .
C20 C 0.3846(3) 0.42747(16) 0.43581(16) 0.0151(5) Uani 1 1 d . . . . .
C5 C 0.2502(3) 0.05160(17) 0.38916(16) 0.0172(5) Uani 1 1 d . . . . .
C28 C -0.0452(3) 0.18307(17) 0.46193(16) 0.0179(5) Uani 1 1 d . . . . .
H28A H -0.0308 0.1645 0.5283 0.021 Uiso 1 1 calc R U . . .
H28B H -0.1353 0.1726 0.4561 0.021 Uiso 1 1 calc R U . . .
C13 C 0.4995(2) 0.19128(17) 0.41100(16) 0.0160(5) Uani 1 1 d . . . . .
C1 C 0.0378(3) 0.11815(16) 0.41764(16) 0.0163(5) Uani 1 1 d . . . . .
C24 C -0.0389(2) 0.43502(17) 0.28710(16) 0.0170(5) Uani 1 1 d . . . . .
C14 C 0.5993(3) 0.34466(16) 0.42384(16) 0.0164(5) Uani 1 1 d . . . . .
H14A H 0.6879 0.3645 0.4058 0.020 Uiso 1 1 calc R U . . .
H14B H 0.5940 0.3082 0.4903 0.020 Uiso 1 1 calc R U . . .
C17 C 0.4803(2) 0.60998(16) 0.35339(16) 0.0151(5) Uani 1 1 d . . . . .
C7 C 0.3911(3) 0.04065(16) 0.40266(17) 0.0175(5) Uani 1 1 d . . . . .
H7A H 0.4278 -0.0106 0.3766 0.021 Uiso 1 1 calc R U . . .
H7B H 0.4035 0.0185 0.4695 0.021 Uiso 1 1 calc R U . . .
C27 C 0.0529(2) 0.34487(17) 0.45812(16) 0.0152(5) Uani 1 1 d . . . . .
C1X C 0.1452(3) 0.39910(19) 0.06821(18) 0.0233(6) Uani 1 1 d . . . . .
H1X H 0.0971 0.4013 0.0177 0.028 Uiso 1 1 calc R U . . .
C10 C 0.5562(3) 0.24987(17) 0.22311(17) 0.0175(5) Uani 1 1 d . . . . .
C3X C 0.2828(3) 0.47278(18) 0.14092(17) 0.0189(5) Uani 1 1 d . . . . .
C11 C 0.5940(2) 0.30549(16) 0.27585(17) 0.0164(5) Uani 1 1 d . . . . .
H11 H 0.6403 0.3627 0.2471 0.020 Uiso 1 1 calc R U . . .
C5X C 0.2145(3) 0.31083(19) 0.21283(19) 0.0253(6) Uani 1 1 d . . . . .
H5X H 0.2136 0.2522 0.2629 0.030 Uiso 1 1 calc R U . . .
C9 C 0.4920(2) 0.16434(17) 0.26423(17) 0.0175(5) Uani 1 1 d . . . . .
H9 H 0.4679 0.1264 0.2276 0.021 Uiso 1 1 calc R U . . .
C4X C 0.2844(3) 0.38814(19) 0.21536(18) 0.0221(5) Uani 1 1 d . . . . .
H4X H 0.3322 0.3836 0.2666 0.027 Uiso 1 1 calc R U . . .
O1Y O 0.7574(2) 0.75932(13) 0.04078(13) 0.0263(4) Uani 1 1 d . . . . .
N3Y N 0.8792(2) 0.73801(15) 0.19048(15) 0.0198(5) Uani 1 1 d . . . . .
H1Y3 H 0.814(3) 0.720(2) 0.241(2) 0.030 Uiso 1 1 d . U . . .
H2Y3 H 0.882(3) 0.695(2) 0.155(2) 0.030 Uiso 1 1 d . U . . .
H3Y3 H 0.969(3) 0.736(2) 0.213(2) 0.030 Uiso 1 1 d . U . . .
C6Y C 0.7756(3) 0.83279(18) 0.06053(17) 0.0186(5) Uani 1 1 d . . . . .
C4Y C 0.6417(3) 0.93257(19) -0.06096(18) 0.0221(5) Uani 1 1 d . . . . .
H4Y H 0.6186 0.8732 -0.0693 0.027 Uiso 1 1 calc R U . . .
N2Y N 0.8430(2) 0.83185(15) 0.13217(15) 0.0213(5) Uani 1 1 d . . . . .
H1Y2 H 0.832(3) 0.870(2) 0.163(2) 0.026 Uiso 1 1 d . U . . .
N1Y N 0.6253(2) 1.10371(16) -0.10037(15) 0.0234(5) Uani 1 1 d . . . . .
H1Y4 H 0.586(3) 1.161(2) -0.135(2) 0.028 Uiso 1 1 d . U . . .
C3Y C 0.7264(3) 0.93192(18) 0.00402(17) 0.0185(5) Uani 1 1 d . . . . .
C2Y C 0.7605(3) 1.01935(18) 0.01512(18) 0.0214(5) Uani 1 1 d . . . . .
H2Y H 0.8190 1.0197 0.0590 0.026 Uiso 1 1 calc R U . . .
C1Y C 0.7075(3) 1.10593(19) -0.03904(18) 0.0248(6) Uani 1 1 d . . . . .
H1Y H 0.7294 1.1665 -0.0326 0.030 Uiso 1 1 calc R U . . .
C5Y C 0.5912(3) 1.02058(19) -0.11330(18) 0.0238(6) Uani 1 1 d . . . . .
H5Y H 0.5330 1.0223 -0.1580 0.029 Uiso 1 1 calc R U . . .

loop_
_atom_site_aniso_label
_atom_site_aniso_U_11
_atom_site_aniso_U_22
_atom_site_aniso_U_33
_atom_site_aniso_U_23
_atom_site_aniso_U_13
_atom_site_aniso_U_12
O1W 0.0272(11) 0.0171(9) 0.0329(11) -0.0084(8) 0.0016(9) -0.0002(8)
O2W 0.0445(15) 0.0260(11) 0.0378(12) 0.0016(9) -0.0105(11) -0.0129(10)
O3W 0.0293(19) 0.0160(13) 0.068(2) -0.0019(13) -0.0123(15) -0.0019(13)
O4W 0.039(8) 0.020(6) 0.027(6) -0.003(4) -0.018(5) 0.001(5)
O3WA 0.048(10) 0.023(6) 0.025(6) -0.005(5) 0.000(6) -0.017(7)
S3 0.0236(3) 0.0101(2) 0.0137(3) -0.0025(2) -0.0023(2) -0.0031(2)
S4 0.0214(3) 0.0129(3) 0.0151(3) -0.0028(2) -0.0029(2) 0.0001(2)
S2 0.0289(4) 0.0136(3) 0.0151(3) -0.0054(2) -0.0035(2) -0.0013(2)
S1 0.0244(3) 0.0136(3) 0.0167(3) -0.0055(2) -0.0031(2) -0.0033(2)
O14 0.0265(10) 0.0101(7) 0.0157(8) -0.0038(6) -0.0029(7) -0.0017(7)
O15 0.0184(9) 0.0110(8) 0.0203(9) -0.0021(6) 0.0001(7) -0.0016(7)
O12 0.0278(11) 0.0153(8) 0.0167(8) -0.0013(6) -0.0022(7) -0.0022(7)
O13 0.0236(10) 0.0181(8) 0.0225(9) -0.0107(7) -0.0045(8) -0.0011(7)
O7 0.0309(11) 0.0115(8) 0.0152(8) -0.0026(6) -0.0031(7) -0.0019(7)
O3 0.0270(11) 0.0230(9) 0.0245(9) -0.0126(7) 0.0004(8) -0.0045(8)
O9 0.0336(11) 0.0121(8) 0.0182(8) -0.0048(6) -0.0030(8) 0.0002(7)
O2 0.0317(11) 0.0175(8) 0.0207(9) -0.0057(7) -0.0012(8) -0.0089(8)
O8 0.0220(10) 0.0187(8) 0.0222(9) -0.0018(7) -0.0026(8) -0.0073(7)
O1X 0.0264(11) 0.0229(9) 0.0295(10) -0.0127(8) -0.0030(8) 0.0029(8)
O6 0.0348(12) 0.0149(8) 0.0190(9) -0.0050(7) 0.0032(8) -0.0055(8)
O16 0.0251(10) 0.0116(8) 0.0152(8) -0.0020(6) -0.0037(7) -0.0024(7)
O10 0.0223(10) 0.0238(9) 0.0208(9) -0.0030(7) -0.0033(8) 0.0050(8)
O5 0.0488(15) 0.0342(11) 0.0233(10) -0.0104(8) 0.0003(10) 0.0164(10)
N2X 0.0243(12) 0.0123(9) 0.0212(10) -0.0060(8) -0.0015(9) -0.0023(9)
N3X 0.0234(12) 0.0140(9) 0.0190(11) -0.0061(8) -0.0028(9) -0.0016(9)
O1 0.0338(12) 0.0210(9) 0.0227(9) -0.0064(7) -0.0104(8) -0.0009(8)
O11 0.0325(11) 0.0167(8) 0.0216(9) -0.0066(7) -0.0087(8) -0.0005(8)
C3 0.0215(13) 0.0113(10) 0.0170(11) -0.0030(9) -0.0033(10) -0.0043(9)
C6 0.0244(14) 0.0097(10) 0.0144(11) -0.0021(8) -0.0034(10) -0.0029(9)
C8 0.0190(13) 0.0112(10) 0.0203(12) -0.0052(9) -0.0058(10) 0.0017(9)
N1X 0.0269(13) 0.0183(10) 0.0269(12) -0.0067(9) 0.0029(10) -0.0049(9)
C4 0.0272(14) 0.0094(10) 0.0171(11) -0.0038(8) -0.0030(10) -0.0008(9)
C16 0.0198(13) 0.0166(11) 0.0130(11) -0.0065(9) -0.0016(10) -0.0001(10)
C15 0.0215(13) 0.0120(10) 0.0134(11) -0.0041(8) -0.0029(9) -0.0008(9)
C23 0.0201(13) 0.0112(10) 0.0184(11) -0.0037(9) 0.0008(10) -0.0018(9)
C21 0.0199(13) 0.0112(10) 0.0174(11) -0.0053(9) -0.0009(10) 0.0001(9)
C19 0.0193(13) 0.0130(11) 0.0135(10) -0.0050(8) -0.0025(9) -0.0010(9)
C18 0.0205(13) 0.0123(10) 0.0138(11) -0.0051(8) -0.0060(9) 0.0003(9)
C22 0.0159(13) 0.0140(11) 0.0180(11) -0.0064(9) 0.0005(10) -0.0004(9)
C6X 0.0238(14) 0.0216(12) 0.0144(11) -0.0076(9) -0.0032(10) 0.0010(10)
C12 0.0168(13) 0.0117(10) 0.0203(12) -0.0066(9) -0.0061(10) 0.0043(9)
C2X 0.0247(15) 0.0228(12) 0.0172(12) -0.0040(10) -0.0003(11) -0.0028(11)
C2 0.0223(14) 0.0126(11) 0.0164(11) -0.0017(9) -0.0030(10) -0.0025(9)
C26 0.0166(13) 0.0133(11) 0.0178(11) -0.0053(9) 0.0005(10) -0.0006(9)
C25 0.0176(13) 0.0137(11) 0.0191(12) -0.0063(9) -0.0008(10) -0.0026(9)
O4 0.0508(15) 0.0346(11) 0.0205(10) 0.0021(8) -0.0146(10) -0.0247(10)
C20 0.0228(13) 0.0110(10) 0.0125(10) -0.0038(8) -0.0038(9) -0.0023(9)
C5 0.0235(14) 0.0113(10) 0.0157(11) -0.0017(9) -0.0030(10) -0.0025(9)
C28 0.0225(14) 0.0141(11) 0.0162(11) -0.0030(9) -0.0009(10) -0.0038(10)
C13 0.0200(13) 0.0116(10) 0.0163(11) -0.0041(9) -0.0047(10) 0.0053(9)
C1 0.0226(13) 0.0093(10) 0.0159(11) -0.0015(8) -0.0025(10) -0.0017(9)
C24 0.0196(13) 0.0146(11) 0.0159(11) -0.0032(9) -0.0015(10) 0.0003(9)
C14 0.0218(13) 0.0111(10) 0.0168(11) -0.0045(9) -0.0030(10) -0.0001(9)
C17 0.0217(13) 0.0108(10) 0.0133(11) -0.0033(8) -0.0039(9) -0.0032(9)
C7 0.0231(14) 0.0107(10) 0.0187(11) -0.0042(9) -0.0042(10) 0.0008(9)
C27 0.0178(13) 0.0122(11) 0.0150(11) -0.0039(9) -0.0012(9) 0.0014(9)
C1X 0.0279(15) 0.0247(13) 0.0175(12) -0.0067(10) 0.0001(11) -0.0046(11)
C10 0.0224(14) 0.0126(11) 0.0188(12) -0.0063(9) -0.0044(10) 0.0026(10)
C3X 0.0185(13) 0.0192(12) 0.0191(12) -0.0065(9) 0.0017(10) -0.0003(10)
C11 0.0197(13) 0.0114(10) 0.0183(12) -0.0044(9) -0.0042(10) 0.0008(9)
C5X 0.0298(16) 0.0188(12) 0.0236(13) -0.0022(10) 0.0019(12) 0.0020(11)
C9 0.0193(13) 0.0151(11) 0.0213(12) -0.0095(9) -0.0062(10) 0.0020(10)
C4X 0.0228(14) 0.0224(13) 0.0198(12) -0.0049(10) -0.0025(11) 0.0028(10)
O1Y 0.0352(12) 0.0160(9) 0.0302(10) -0.0082(7) -0.0115(9) -0.0016(8)
N3Y 0.0261(13) 0.0125(10) 0.0203(10) -0.0037(8) -0.0046(10) 0.0011(9)
C6Y 0.0207(13) 0.0154(11) 0.0187(12) -0.0036(9) -0.0010(10) -0.0012(10)
C4Y 0.0266(15) 0.0193(12) 0.0205(12) -0.0055(10) -0.0038(11) -0.0003(11)
N2Y 0.0330(14) 0.0113(9) 0.0202(10) -0.0043(8) -0.0079(10) 0.0014(9)
N1Y 0.0259(13) 0.0197(11) 0.0204(11) -0.0005(8) -0.0018(9) 0.0041(9)
C3Y 0.0218(14) 0.0156(11) 0.0173(11) -0.0041(9) 0.0007(10) -0.0004(10)
C2Y 0.0274(15) 0.0178(12) 0.0184(12) -0.0038(9) -0.0041(11) -0.0023(11)
C1Y 0.0323(16) 0.0182(12) 0.0224(13) -0.0042(10) 0.0004(12) -0.0019(11)
C5Y 0.0256(15) 0.0250(13) 0.0196(12) -0.0047(10) -0.0039(11) 0.0000(11)

loop_
_atom_type_symbol
_atom_type_description
_atom_type_scat_dispersion_real
_atom_type_scat_dispersion_imag
_atom_type_scat_source
C C 0.0181 0.0091 'International Tables Vol C Tables 4.2.6.8 and 6.1.1.4'
H H 0.0000 0.0000 'International Tables Vol C Tables 4.2.6.8 and 6.1.1.4'
N N 0.0311 0.0180 'International Tables Vol C Tables 4.2.6.8 and 6.1.1.4'
O O 0.0492 0.0322 'International Tables Vol C Tables 4.2.6.8 and 6.1.1.4'
S S 0.3331 0.5567 'International Tables Vol C Tables 4.2.6.8 and 6.1.1.4'

loop_
_geom_angle_atom_site_label_1
_geom_angle_atom_site_label_2
_geom_angle_atom_site_label_3
_geom_angle
O9 S3 O8 113.81(11)
O9 S3 O7 110.67(10)
O8 S3 O7 110.61(11)
O9 S3 C17 107.94(11)
O8 S3 C17 107.05(11)
O7 S3 C17 106.39(10)
O11 S4 O12 114.64(11)
O11 S4 O10 112.69(12)
O12 S4 O10 110.02(11)
O11 S4 C24 106.87(11)
O12 S4 C24 106.48(11)
O10 S4 C24 105.48(11)
O5 S2 O4 113.02(15)
O5 S2 O6 111.72(13)
O4 S2 O6 111.63(12)
O5 S2 C10 107.57(12)
O4 S2 C10 105.87(12)
O6 S2 C10 106.55(11)
O2 S1 O3 112.70(11)
O2 S1 O1 110.36(12)
O3 S1 O1 112.82(12)
O2 S1 C3 108.52(11)
O3 S1 C3 105.87(12)
O1 S1 C3 106.17(11)
C6X N2X N3X 117.6(2)
C2 C3 C4 120.8(2)
C2 C3 S1 121.0(2)
C4 C3 S1 118.15(19)
O13 C6 C5 122.7(2)
O13 C6 C1 115.4(2)
C5 C6 C1 122.0(2)
C9 C8 C13 118.9(2)
C9 C8 C7 119.9(2)
C13 C8 C7 121.2(2)
C1X N1X C5X 122.6(2)
C3 C4 C5 120.8(2)
C15 C16 C17 119.9(2)
C16 C15 C20 118.7(2)
C16 C15 C14 121.1(2)
C20 C15 C14 120.3(2)
C22 C23 C24 120.6(2)
C19 C21 C22 115.8(2)
C18 C19 C20 117.6(2)
C18 C19 C21 120.4(2)
C20 C19 C21 121.8(2)
C19 C18 C17 120.4(2)
C23 C22 C27 118.5(2)
C23 C22 C21 120.1(2)
C27 C22 C21 121.3(2)
O1X C6X N2X 123.8(3)
O1X C6X C3X 123.9(3)
N2X C6X C3X 112.3(2)
C11 C12 C13 118.2(2)
C11 C12 C14 118.8(2)
C13 C12 C14 122.9(2)
C1X C2X C3X 118.3(2)
C3 C2 C1 120.1(2)
C25 C26 C27 118.0(2)
C25 C26 C28 118.3(2)
C27 C26 C28 123.7(2)
C26 C25 C24 121.3(2)
O15 C20 C15 115.4(2)
O15 C20 C19 122.3(2)
C15 C20 C19 122.3(2)
C4 C5 C6 117.8(2)
C4 C5 C7 120.0(2)
C6 C5 C7 122.2(2)
C1 C28 C26 112.0(2)
O14 C13 C8 114.8(2)
O14 C13 C12 123.8(2)
C8 C13 C12 121.4(2)
C2 C1 C6 118.5(2)
C2 C1 C28 121.9(2)
C6 C1 C28 119.6(2)
C25 C24 C23 120.1(2)
C25 C24 S4 119.73(19)
C23 C24 S4 120.11(18)
C12 C14 C15 112.5(2)
C18 C17 C16 121.0(2)
C18 C17 S3 119.86(18)
C16 C17 S3 119.2(2)
C5 C7 C8 113.9(2)
O16 C27 C26 123.8(2)
O16 C27 C22 114.9(2)
C26 C27 C22 121.3(2)
N1X C1X C2X 120.4(3)
C9 C10 C11 120.6(2)
C9 C10 S2 119.59(19)
C11 C10 S2 119.81(19)
C2X C3X C4X 120.5(2)
C2X C3X C6X 117.7(2)
C4X C3X C6X 121.8(2)
C12 C11 C10 120.6(2)
N1X C5X C4X 120.0(2)
C8 C9 C10 120.3(2)
C5X C4X C3X 118.2(3)
O1Y C6Y N2Y 122.5(2)
O1Y C6Y C3Y 121.5(2)
N2Y C6Y C3Y 115.9(2)
C5Y C4Y C3Y 119.2(2)
C6Y N2Y N3Y 116.0(2)
C1Y N1Y C5Y 123.1(2)
C4Y C3Y C2Y 120.0(2)
C4Y C3Y C6Y 116.4(2)
C2Y C3Y C6Y 123.6(2)
C1Y C2Y C3Y 118.7(3)
N1Y C1Y C2Y 119.6(2)
N1Y C5Y C4Y 119.3(3)

loop_
_geom_bond_atom_site_label_1
_geom_bond_atom_site_label_2
_geom_bond_distance
S3 O9 1.4531(18)
S3 O8 1.457(2)
S3 O7 1.4799(18)
S3 C17 1.762(2)
S4 O11 1.4430(18)
S4 O12 1.4612(18)
S4 O10 1.477(2)
S4 C24 1.773(3)
S2 O5 1.454(2)
S2 O4 1.455(2)
S2 O6 1.4564(18)
S2 C10 1.773(3)
S1 O2 1.4563(18)
S1 O3 1.459(2)
S1 O1 1.470(2)
S1 C3 1.767(2)
O14 C13 1.367(3)
O15 C20 1.356(3)
O13 C6 1.358(3)
O1X C6X 1.229(3)
O16 C27 1.372(3)
N2X C6X 1.347(4)
N2X N3X 1.421(3)
C3 C2 1.390(4)
C3 C4 1.393(4)
C6 C5 1.402(4)
C6 C1 1.412(4)
C8 C9 1.383(4)
C8 C13 1.405(3)
C8 C7 1.523(3)
N1X C1X 1.332(3)
N1X C5X 1.338(4)
C4 C5 1.396(3)
C16 C15 1.387(3)
C16 C17 1.397(3)
C15 C20 1.400(4)
C15 C14 1.521(3)
C23 C22 1.385(4)
C23 C24 1.393(3)
C21 C19 1.519(3)
C21 C22 1.519(3)
C19 C18 1.392(3)
C19 C20 1.412(3)
C18 C17 1.395(4)
C22 C27 1.412(3)
C6X C3X 1.511(4)
C12 C11 1.388(3)
C12 C13 1.407(3)
C12 C14 1.515(3)
C2X C1X 1.377(4)
C2X C3X 1.389(4)
C2 C1 1.392(3)
C26 C25 1.386(3)
C26 C27 1.408(3)
C26 C28 1.525(3)
C25 C24 1.386(3)
C5 C7 1.518(4)
C28 C1 1.521(3)
C10 C9 1.388(3)
C10 C11 1.391(3)
C3X C4X 1.391(4)
C5X C4X 1.382(4)
O1Y C6Y 1.215(3)
N3Y N2Y 1.425(3)
C6Y N2Y 1.351(3)
C6Y C3Y 1.515(3)
C4Y C5Y 1.382(4)
C4Y C3Y 1.389(4)
N1Y C1Y 1.339(4)
N1Y C5Y 1.344(4)
C3Y C2Y 1.392(3)
C2Y C1Y 1.387(4)
